data_4107905
loop_
_publ_author_name
'Edward L. Clennan'
'Chen Liao'
'Erambo Ayokosok'

_publ_section_title
;
 Pyrylogens: Synthesis, Structural, Electrochemical, and Photophysical
 Characterization of a New Class of Electron Transfer Sensitizers
;
_journal_name_full 'Journal of the American Chemical Society'
_journal_page_first 7552
_journal_page_last 7553
_journal_paper_doi 10.1021/ja802343v
_journal_volume 130
_journal_year 2008
_chemical_formula_moiety 'C23 H19 N O, 2(C24 B F20)'
_chemical_formula_sum 'C71 H19 B2 F40 N O'
_chemical_formula_weight 1683.49
_chemical_name_systematic
;

 ?

;
_space_group_IT_number 15
_symmetry_cell_setting monoclinic
_symmetry_space_group_name_Hall '-C 2yc'
_symmetry_space_group_name_H-M 'C 1 2/c 1'
_atom_sites_solution_hydrogens geom
_atom_sites_solution_primary direct
_atom_sites_solution_secondary difmap
_audit_creation_method SHELXL-97
_cell_angle_alpha 90.00
_cell_angle_beta 108.852(8)
_cell_angle_gamma 90.00
_cell_formula_units_Z 4
_cell_length_a 19.306(3)
_cell_length_b 16.092(3)
_cell_length_c 21.832(4)
_cell_measurement_reflns_used 9413
_cell_measurement_temperature 296(2)
_cell_measurement_theta_max 24.10
_cell_measurement_theta_min 2.45
_cell_volume 6419(2)
_computing_cell_refinement 'Bruker SMART'
_computing_data_collection 'Bruker SMART'
_computing_data_reduction 'Bruker SAINT'
_computing_molecular_graphics 'Bruker SHELXTL V. 6.14'
_computing_publication_material 'Bruker SHELXTL V. 6.14'
_computing_structure_refinement 'SHELXL-97 (Sheldrick, 1997)'
_computing_structure_solution 'SHELXS-97 (Sheldrick, 1997)'
_diffrn_ambient_temperature 296(2)
_diffrn_measured_fraction_theta_full 0.997
_diffrn_measured_fraction_theta_max 0.997
_diffrn_measurement_device_type 'CCD area detector'
_diffrn_measurement_method 'phi and omega scans'
_diffrn_radiation_monochromator graphite
_diffrn_radiation_source 'fine-focus sealed tube'
_diffrn_radiation_type MoK\a
_diffrn_radiation_wavelength 0.71073
_diffrn_reflns_av_R_equivalents 0.0451
_diffrn_reflns_av_sigmaI/netI 0.0276
_diffrn_reflns_limit_h_max 28
_diffrn_reflns_limit_h_min -27
_diffrn_reflns_limit_k_max 23
_diffrn_reflns_limit_k_min -24
_diffrn_reflns_limit_l_max 32
_diffrn_reflns_limit_l_min -32
_diffrn_reflns_number 108152
_diffrn_reflns_theta_full 32.03
_diffrn_reflns_theta_max 32.03
_diffrn_reflns_theta_min 1.69
_exptl_absorpt_coefficient_mu 0.184
_exptl_absorpt_correction_T_max 0.9511
_exptl_absorpt_correction_T_min 0.9426
_exptl_absorpt_correction_type multi-scan
_exptl_absorpt_process_details 'Bruker SADABS'
_exptl_crystal_colour yellow
_exptl_crystal_density_diffrn 1.742
_exptl_crystal_description Rectangular_prism
_exptl_crystal_F_000 3320
_exptl_crystal_size_max 0.33
_exptl_crystal_size_mid 0.31
_exptl_crystal_size_min 0.28
_refine_diff_density_max 0.227
_refine_diff_density_min -0.263
_refine_diff_density_rms 0.036
_refine_ls_extinction_coef 0.00065(11)
_refine_ls_extinction_expression Fc^*^=kFc[1+0.001xFc^2^\l^3^/sin(2\q)]^-1/4^
_refine_ls_extinction_method SHELXL
_refine_ls_goodness_of_fit_ref 1.029
_refine_ls_hydrogen_treatment mixed
_refine_ls_matrix_type full
_refine_ls_number_parameters 554
_refine_ls_number_reflns 11151
_refine_ls_number_restraints 0
_refine_ls_restrained_S_all 1.029
_refine_ls_R_factor_all 0.1047
_refine_ls_R_factor_gt 0.0451
_refine_ls_shift/su_max 0.006
_refine_ls_shift/su_mean 0.001
_refine_ls_structure_factor_coef Fsqd
_refine_ls_weighting_details 'calc w=1/[\s^2^(Fo^2^)+(0.0546P)^2^+2.2857P] where P=(Fo^2^+2Fc^2^)/3'
_refine_ls_weighting_scheme calc
_refine_ls_wR_factor_gt 0.1164
_refine_ls_wR_factor_ref 0.1438
_reflns_number_gt 5489
_reflns_number_total 11151
_reflns_threshold_expression >2sigma(I)
_cod_data_source_file ja802343v-file002.cif
_cod_data_source_block cl01
_cod_original_cell_volume 6418.7(18)
_cod_database_code 4107905

loop_
_symmetry_equiv_pos_as_xyz
'x, y, z'
'-x, y, -z+1/2'
'x+1/2, y+1/2, z'
'-x+1/2, y+1/2, -z+1/2'
'-x, -y, -z'
'x, -y, z-1/2'
'-x+1/2, -y+1/2, -z'
'x+1/2, -y+1/2, z-1/2'

loop_
_atom_site_label
_atom_site_type_symbol
_atom_site_fract_x
_atom_site_fract_y
_atom_site_fract_z
_atom_site_U_iso_or_equiv
_atom_site_adp_type
_atom_site_occupancy
_atom_site_symmetry_multiplicity
_atom_site_calc_flag
_atom_site_refinement_flags
_atom_site_disorder_assembly
_atom_site_disorder_group
O1 O 0.5000 0.99328(9) 0.2500 0.0525(4) Uani 1 2 d S . .
C1 C 0.48685(8) 0.95328(10) 0.19297(7) 0.0498(3) Uani 1 1 d . . .
C2 C 0.48954(9) 0.86824(10) 0.19293(8) 0.0530(4) Uani 1 1 d . . .
H2 H 0.4819(9) 0.8396(11) 0.1538(9) 0.060(5) Uiso 1 1 d . . .
C3 C 0.5000 0.82475(13) 0.2500 0.0505(5) Uani 1 2 d S . .
C4 C 0.5000 0.73284(13) 0.2500 0.0492(5) Uani 1 2 d S . .
C5 C 0.54548(10) 0.68871(10) 0.22358(8) 0.0545(4) Uani 1 1 d . . .
H5 H 0.5774(9) 0.7170(10) 0.2055(8) 0.052(4) Uiso 1 1 d . . .
C6 C 0.54477(10) 0.60354(11) 0.22468(8) 0.0574(4) Uani 1 1 d . . .
H6 H 0.5749(10) 0.5717(12) 0.2075(9) 0.072(6) Uiso 1 1 d . . .
N1 N 0.5000 0.56230(11) 0.2500 0.0551(5) Uani 1 2 d S . .
C7 C 0.5000 0.47006(15) 0.2500 0.0766(8) Uani 1 2 d S . .
H7A H 0.4652 0.4502 0.2696 0.115 Uiso 0.50 1 calc PR A -1
H7B H 0.5479 0.4502 0.2741 0.115 Uiso 0.50 1 calc PR A -1
H7C H 0.4868 0.4502 0.2063 0.115 Uiso 0.50 1 calc PR A -1
C8 C 0.47037(9) 1.00829(10) 0.13736(7) 0.0526(4) Uani 1 1 d . . .
C9 C 0.44296(11) 0.97488(13) 0.07532(9) 0.0661(5) Uani 1 1 d . . .
H9 H 0.4358(10) 0.9165(13) 0.0675(9) 0.074(6) Uiso 1 1 d . . .
C10 C 0.42560(12) 1.02664(15) 0.02239(10) 0.0743(5) Uani 1 1 d . . .
H10 H 0.4081(11) 1.0011(12) -0.0182(11) 0.077(6) Uiso 1 1 d . . .
C11 C 0.43494(13) 1.11091(15) 0.03046(10) 0.0794(6) Uani 1 1 d . . .
H11 H 0.4206(12) 1.1464(14) -0.0051(12) 0.091(7) Uiso 1 1 d . . .
C12 C 0.46203(13) 1.14481(14) 0.09092(10) 0.0791(6) Uani 1 1 d . . .
H12 H 0.4707(14) 1.2053(18) 0.0952(12) 0.110(8) Uiso 1 1 d . . .
C13 C 0.47996(11) 1.09389(12) 0.14481(10) 0.0676(5) Uani 1 1 d . . .
H13 H 0.5004(11) 1.1143(13) 0.1880(10) 0.075(6) Uiso 1 1 d . . .
B1 B 0.18837(10) 0.82990(11) 0.13960(9) 0.0503(4) Uani 1 1 d . . .
C14 C 0.10449(9) 0.83306(9) 0.08712(8) 0.0500(4) Uani 1 1 d . . .
C15 C 0.07759(9) 0.78584(10) 0.03102(8) 0.0536(4) Uani 1 1 d . . .
F15 F 0.11679(6) 0.72354(7) 0.01762(5) 0.0689(3) Uani 1 1 d . . .
C16 C 0.01043(10) 0.79898(12) -0.01548(8) 0.0645(5) Uani 1 1 d . . .
F16 F -0.01121(6) 0.75038(8) -0.06892(5) 0.0866(4) Uani 1 1 d . . .
C17 C -0.03420(11) 0.86056(16) -0.00817(11) 0.0790(6) Uani 1 1 d . . .
F17 F -0.09919(7) 0.87417(12) -0.05373(8) 0.1271(6) Uani 1 1 d . . .
C18 C -0.01140(11) 0.90955(13) 0.04571(11) 0.0782(6) Uani 1 1 d . . .
F18 F -0.05344(8) 0.97219(10) 0.05486(8) 0.1190(5) Uani 1 1 d . . .
C19 C 0.05633(10) 0.89556(11) 0.09070(8) 0.0603(4) Uani 1 1 d . . .
F19 F 0.07719(7) 0.94864(7) 0.14166(5) 0.0780(3) Uani 1 1 d . . .
C20 C 0.22283(9) 0.91790(10) 0.12301(8) 0.0541(4) Uani 1 1 d . . .
C21 C 0.23184(9) 0.93002(11) 0.06315(8) 0.0559(4) Uani 1 1 d . . .
F21 F 0.21849(6) 0.86554(6) 0.02099(5) 0.0685(3) Uani 1 1 d . . .
C22 C 0.25194(10) 1.00350(12) 0.04179(9) 0.0640(4) Uani 1 1 d . . .
F22 F 0.25874(7) 1.00932(8) -0.01719(6) 0.0892(4) Uani 1 1 d . . .
C23 C 0.26464(11) 1.07185(12) 0.08099(10) 0.0722(5) Uani 1 1 d . . .
F23 F 0.28254(9) 1.14488(8) 0.06114(7) 0.1047(4) Uani 1 1 d . . .
C24 C 0.25587(12) 1.06477(12) 0.14036(10) 0.0749(5) Uani 1 1 d . . .
F24 F 0.26510(10) 1.13167(8) 0.17922(7) 0.1160(5) Uani 1 1 d . . .
C25 C 0.23469(12) 0.99006(11) 0.15975(9) 0.0657(5) Uani 1 1 d . . .
F25 F 0.22300(9) 0.99247(7) 0.21756(5) 0.0935(4) Uani 1 1 d . . .
C26 C 0.19469(10) 0.82538(9) 0.21688(8) 0.0548(4) Uani 1 1 d . . .
C27 C 0.13983(11) 0.81180(11) 0.24299(8) 0.0630(5) Uani 1 1 d . . .
F27 F 0.06961(6) 0.79920(7) 0.20435(5) 0.0779(3) Uani 1 1 d . . .
C28 C 0.15045(15) 0.81008(12) 0.30873(10) 0.0794(6) Uani 1 1 d . . .
F28 F 0.09269(10) 0.79871(10) 0.32984(7) 0.1135(5) Uani 1 1 d . . .
C29 C 0.21939(18) 0.82048(12) 0.35187(9) 0.0872(8) Uani 1 1 d . . .
F29 F 0.22982(12) 0.81947(9) 0.41574(6) 0.1289(7) Uani 1 1 d . . .
C30 C 0.27650(15) 0.83046(12) 0.32872(10) 0.0798(6) Uani 1 1 d . . .
F30 F 0.34500(9) 0.83933(9) 0.36992(6) 0.1159(5) Uani 1 1 d . . .
C31 C 0.26349(12) 0.83282(11) 0.26332(9) 0.0661(5) Uani 1 1 d . . .
F31 F 0.32306(6) 0.84499(8) 0.24439(6) 0.0815(3) Uani 1 1 d . . .
C32 C 0.23280(9) 0.74452(10) 0.13210(7) 0.0504(4) Uani 1 1 d . . .
C33 C 0.30054(9) 0.73738(11) 0.12410(8) 0.0582(4) Uani 1 1 d . . .
F33 F 0.33833(6) 0.80532(7) 0.11704(6) 0.0769(3) Uani 1 1 d . . .
C34 C 0.33563(10) 0.66225(13) 0.12487(9) 0.0678(5) Uani 1 1 d . . .
F34 F 0.40193(6) 0.66055(9) 0.11654(6) 0.0951(4) Uani 1 1 d . . .
C35 C 0.30463(11) 0.59013(13) 0.13469(9) 0.0727(6) Uani 1 1 d . . .
F35 F 0.34022(8) 0.51749(8) 0.13816(7) 0.1073(5) Uani 1 1 d . . .
C36 C 0.23685(11) 0.59221(11) 0.14186(8) 0.0659(5) Uani 1 1 d . . .
F36 F 0.20328(8) 0.52177(7) 0.14888(6) 0.0922(4) Uani 1 1 d . . .
C37 C 0.20305(9) 0.66840(10) 0.14075(8) 0.0563(4) Uani 1 1 d . . .
F37 F 0.13701(6) 0.66633(6) 0.14897(6) 0.0714(3) Uani 1 1 d . . .

loop_
_atom_site_aniso_label
_atom_site_aniso_U_11
_atom_site_aniso_U_22
_atom_site_aniso_U_33
_atom_site_aniso_U_23
_atom_site_aniso_U_13
_atom_site_aniso_U_12
O1 0.0662(9) 0.0469(8) 0.0408(8) 0.000 0.0124(7) 0.000
C1 0.0525(8) 0.0518(9) 0.0419(8) -0.0019(6) 0.0107(7) -0.0036(7)
C2 0.0619(10) 0.0505(9) 0.0437(9) -0.0028(7) 0.0128(7) -0.0025(7)
C3 0.0520(12) 0.0479(12) 0.0472(12) 0.000 0.0101(10) 0.000
C4 0.0571(12) 0.0459(11) 0.0383(11) 0.000 0.0068(9) 0.000
C5 0.0626(10) 0.0519(9) 0.0491(9) -0.0016(7) 0.0183(8) -0.0036(7)
C6 0.0670(10) 0.0521(9) 0.0547(10) -0.0048(7) 0.0220(8) 0.0026(8)
N1 0.0695(12) 0.0448(10) 0.0518(11) 0.000 0.0205(9) 0.000
C7 0.107(2) 0.0420(13) 0.090(2) 0.000 0.0442(17) 0.000
C8 0.0573(9) 0.0554(9) 0.0431(8) 0.0044(7) 0.0136(7) -0.0027(7)
C9 0.0802(12) 0.0674(12) 0.0480(10) 0.0003(9) 0.0170(9) -0.0053(9)
C10 0.0807(13) 0.0916(15) 0.0448(10) 0.0047(10) 0.0124(9) -0.0088(11)
C11 0.0908(15) 0.0855(15) 0.0588(12) 0.0249(11) 0.0197(11) -0.0021(11)
C12 0.1046(16) 0.0648(13) 0.0643(13) 0.0149(10) 0.0224(11) -0.0053(11)
C13 0.0890(13) 0.0591(11) 0.0504(10) 0.0054(8) 0.0165(9) -0.0081(9)
B1 0.0580(10) 0.0451(9) 0.0434(9) -0.0067(7) 0.0102(8) 0.0049(7)
C14 0.0556(9) 0.0480(8) 0.0470(8) 0.0024(7) 0.0173(7) 0.0049(7)
C15 0.0527(9) 0.0571(9) 0.0478(9) -0.0001(7) 0.0120(7) 0.0014(7)
F15 0.0694(6) 0.0684(6) 0.0586(6) -0.0201(5) 0.0062(5) 0.0065(5)
C16 0.0574(10) 0.0797(12) 0.0503(10) 0.0065(9) 0.0091(8) -0.0063(9)
F16 0.0763(7) 0.1122(10) 0.0544(6) -0.0069(6) -0.0025(5) -0.0187(6)
C17 0.0555(11) 0.1037(16) 0.0675(13) 0.0211(12) 0.0058(9) 0.0140(11)
F17 0.0679(8) 0.1722(15) 0.1123(12) 0.0302(11) -0.0109(7) 0.0326(9)
C18 0.0695(12) 0.0831(14) 0.0878(15) 0.0259(12) 0.0333(11) 0.0341(10)
F18 0.1040(10) 0.1222(12) 0.1345(12) 0.0238(10) 0.0439(9) 0.0665(9)
C19 0.0707(11) 0.0587(10) 0.0548(10) 0.0045(8) 0.0247(8) 0.0136(8)
F19 0.1036(8) 0.0639(6) 0.0735(7) -0.0027(5) 0.0383(6) 0.0255(6)
C20 0.0597(9) 0.0488(9) 0.0466(9) -0.0069(7) 0.0072(7) 0.0014(7)
C21 0.0548(9) 0.0579(9) 0.0487(9) -0.0088(7) 0.0078(7) -0.0041(7)
F21 0.0823(7) 0.0700(6) 0.0515(6) -0.0176(5) 0.0194(5) -0.0116(5)
C22 0.0639(10) 0.0687(11) 0.0558(10) 0.0006(8) 0.0145(8) -0.0063(8)
F22 0.1060(9) 0.0973(9) 0.0685(7) 0.0025(6) 0.0339(7) -0.0229(7)
C23 0.0758(12) 0.0555(10) 0.0784(13) 0.0032(9) 0.0153(10) -0.0119(9)
F23 0.1330(12) 0.0667(8) 0.1160(11) 0.0078(7) 0.0423(9) -0.0265(7)
C24 0.0974(14) 0.0460(10) 0.0713(13) -0.0130(9) 0.0135(11) -0.0070(9)
F24 0.1909(16) 0.0518(7) 0.1002(10) -0.0251(6) 0.0401(10) -0.0239(8)
C25 0.0917(13) 0.0514(10) 0.0479(9) -0.0078(7) 0.0140(9) -0.0020(9)
F25 0.1697(13) 0.0536(6) 0.0574(7) -0.0148(5) 0.0367(7) -0.0043(7)
C26 0.0707(10) 0.0421(8) 0.0456(9) -0.0034(6) 0.0104(8) 0.0111(7)
C27 0.0862(13) 0.0493(9) 0.0521(10) 0.0042(7) 0.0207(9) 0.0151(8)
F27 0.0812(8) 0.0848(8) 0.0731(7) 0.0088(6) 0.0323(6) 0.0081(6)
C28 0.132(2) 0.0558(11) 0.0617(12) 0.0107(9) 0.0472(14) 0.0208(11)
F28 0.1683(14) 0.1079(11) 0.0900(9) 0.0217(8) 0.0772(10) 0.0198(10)
C29 0.159(2) 0.0527(11) 0.0408(10) 0.0029(8) 0.0196(14) 0.0243(12)
F29 0.241(2) 0.0911(9) 0.0460(7) 0.0069(6) 0.0343(9) 0.0241(11)
C30 0.1156(18) 0.0533(11) 0.0482(11) -0.0045(8) -0.0044(12) 0.0177(11)
F30 0.1411(13) 0.1010(10) 0.0613(7) -0.0091(7) -0.0284(8) 0.0186(9)
C31 0.0846(13) 0.0508(9) 0.0505(10) -0.0064(7) 0.0048(9) 0.0126(9)
F31 0.0686(7) 0.0902(8) 0.0687(7) -0.0136(6) -0.0010(6) 0.0035(6)
C32 0.0517(8) 0.0492(8) 0.0419(8) -0.0089(6) 0.0034(6) 0.0051(6)
C33 0.0509(9) 0.0643(10) 0.0498(9) -0.0123(8) 0.0029(7) 0.0047(8)
F33 0.0567(6) 0.0833(7) 0.0877(8) -0.0125(6) 0.0193(5) -0.0053(5)
C34 0.0543(10) 0.0862(14) 0.0496(10) -0.0163(9) -0.0014(8) 0.0221(9)
F34 0.0607(7) 0.1339(11) 0.0814(8) -0.0209(7) 0.0102(6) 0.0334(7)
C35 0.0759(12) 0.0665(12) 0.0564(11) -0.0129(9) -0.0051(9) 0.0309(10)
F35 0.1133(10) 0.0828(8) 0.0976(9) -0.0149(7) -0.0052(7) 0.0558(7)
C36 0.0838(13) 0.0466(9) 0.0515(10) -0.0035(7) 0.0000(9) 0.0094(8)
F36 0.1213(10) 0.0475(6) 0.0881(8) 0.0065(5) 0.0066(7) 0.0054(6)
C37 0.0574(10) 0.0503(9) 0.0509(9) -0.0052(7) 0.0032(7) 0.0064(7)
F37 0.0695(7) 0.0586(6) 0.0843(7) 0.0034(5) 0.0224(6) -0.0013(5)

loop_
_atom_type_symbol
_atom_type_description
_atom_type_scat_dispersion_real
_atom_type_scat_dispersion_imag
_atom_type_scat_source
C C 0.0033 0.0016 'International Tables Vol C Tables 4.2.6.8 and 6.1.1.4'
H H 0.0000 0.0000 'International Tables Vol C Tables 4.2.6.8 and 6.1.1.4'
B B 0.0013 0.0007 'International Tables Vol C Tables 4.2.6.8 and 6.1.1.4'
N N 0.0061 0.0033 'International Tables Vol C Tables 4.2.6.8 and 6.1.1.4'
O O 0.0106 0.0060 'International Tables Vol C Tables 4.2.6.8 and 6.1.1.4'
F F 0.0171 0.0103 'International Tables Vol C Tables 4.2.6.8 and 6.1.1.4'

loop_
_geom_angle_atom_site_label_1
_geom_angle_atom_site_label_2
_geom_angle_atom_site_label_3
_geom_angle
_geom_angle_site_symmetry_1
_geom_angle_site_symmetry_3
C1 O1 C1 123.09(17) . 2_655
O1 C1 C2 118.74(14) . .
O1 C1 C8 113.92(14) . .
C2 C1 C8 127.34(15) . .
C1 C2 C3 119.91(16) . .
C1 C2 H2 119.7(11) . .
C3 C2 H2 120.3(11) . .
C2 C3 C2 119.3(2) 2_655 .
C2 C3 C4 120.34(11) 2_655 .
C2 C3 C4 120.34(11) . .
C5 C4 C5 118.6(2) 2_655 .
C5 C4 C3 120.70(11) 2_655 .
C5 C4 C3 120.70(11) . .
C6 C5 C4 119.46(17) . .
C6 C5 H5 119.9(10) . .
C4 C5 H5 120.6(10) . .
N1 C6 C5 120.86(17) . .
N1 C6 H6 117.3(12) . .
C5 C6 H6 121.8(12) . .
C6 N1 C6 120.7(2) . 2_655
C6 N1 C7 119.63(10) . .
C6 N1 C7 119.63(10) 2_655 .
N1 C7 H7A 109.5 . .
N1 C7 H7B 109.5 . .
H7A C7 H7B 109.5 . .
N1 C7 H7C 109.5 . .
H7A C7 H7C 109.5 . .
H7B C7 H7C 109.5 . .
C13 C8 C9 119.32(16) . .
C13 C8 C1 121.35(15) . .
C9 C8 C1 119.31(16) . .
C10 C9 C8 119.7(2) . .
C10 C9 H9 117.6(12) . .
C8 C9 H9 122.7(12) . .
C11 C10 C9 120.3(2) . .
C11 C10 H10 123.3(13) . .
C9 C10 H10 116.4(13) . .
C12 C11 C10 120.8(2) . .
C12 C11 H11 118.6(14) . .
C10 C11 H11 120.5(14) . .
C11 C12 C13 119.9(2) . .
C11 C12 H12 119.0(15) . .
C13 C12 H12 121.1(15) . .
C12 C13 C8 119.97(19) . .
C12 C13 H13 123.1(13) . .
C8 C13 H13 116.9(13) . .
C26 B1 C20 111.03(13) . .
C26 B1 C14 116.16(14) . .
C20 B1 C14 101.25(12) . .
C26 B1 C32 101.23(12) . .
C20 B1 C32 115.53(14) . .
C14 B1 C32 112.29(12) . .
C19 C14 C15 112.25(15) . .
C19 C14 B1 120.42(14) . .
C15 C14 B1 126.59(13) . .
F15 C15 C16 114.54(15) . .
F15 C15 C14 121.51(14) . .
C16 C15 C14 123.95(16) . .
F16 C16 C17 119.53(17) . .
F16 C16 C15 120.01(17) . .
C17 C16 C15 120.45(18) . .
F17 C17 C16 120.6(2) . .
F17 C17 C18 120.5(2) . .
C16 C17 C18 118.90(17) . .
F18 C18 C17 121.15(19) . .
F18 C18 C19 119.6(2) . .
C17 C18 C19 119.19(17) . .
F19 C19 C18 116.37(16) . .
F19 C19 C14 118.38(15) . .
C18 C19 C14 125.24(18) . .
C21 C20 C25 112.30(16) . .
C21 C20 B1 120.58(14) . .
C25 C20 B1 126.36(15) . .
F21 C21 C22 116.20(15) . .
F21 C21 C20 118.55(15) . .
C22 C21 C20 125.23(16) . .
F22 C22 C23 119.51(17) . .
F22 C22 C21 120.89(16) . .
C23 C22 C21 119.60(17) . .
F23 C23 C24 120.39(18) . .
F23 C23 C22 121.18(19) . .
C24 C23 C22 118.39(17) . .
F24 C24 C23 119.99(18) . .
F24 C24 C25 119.70(19) . .
C23 C24 C25 120.27(17) . .
F25 C25 C24 114.63(15) . .
F25 C25 C20 121.15(16) . .
C24 C25 C20 124.17(18) . .
C27 C26 C31 113.20(17) . .
C27 C26 B1 128.19(16) . .
C31 C26 B1 118.56(16) . .
F27 C27 C26 120.93(15) . .
F27 C27 C28 115.11(19) . .
C26 C27 C28 124.0(2) . .
F28 C28 C29 120.6(2) . .
F28 C28 C27 119.7(2) . .
C29 C28 C27 119.7(2) . .
F29 C29 C30 121.2(3) . .
F29 C29 C28 119.9(3) . .
C30 C29 C28 118.84(19) . .
F30 C30 C29 120.2(2) . .
F30 C30 C31 120.3(3) . .
C29 C30 C31 119.5(2) . .
F31 C31 C30 115.74(19) . .
F31 C31 C26 119.61(16) . .
C30 C31 C26 124.6(2) . .
C33 C32 C37 113.19(15) . .
C33 C32 B1 128.65(15) . .
C37 C32 B1 117.86(15) . .
F33 C33 C32 121.08(15) . .
F33 C33 C34 115.37(16) . .
C32 C33 C34 123.51(18) . .
F34 C34 C35 119.39(17) . .
F34 C34 C33 119.9(2) . .
C35 C34 C33 120.74(18) . .
F35 C35 C34 120.6(2) . .
F35 C35 C36 120.3(2) . .
C34 C35 C36 119.03(16) . .
F36 C36 C35 120.59(17) . .
F36 C36 C37 120.56(19) . .
C35 C36 C37 118.85(18) . .
F37 C37 C36 115.95(16) . .
F37 C37 C32 119.41(14) . .
C36 C37 C32 124.65(17) . .

loop_
_geom_bond_atom_site_label_1
_geom_bond_atom_site_label_2
_geom_bond_distance
_geom_bond_site_symmetry_2
O1 C1 1.3507(17) .
O1 C1 1.3507(17) 2_655
C1 C2 1.370(2) .
C1 C8 1.452(2) .
C2 C3 1.386(2) .
C2 H2 0.940(18) .
C3 C2 1.386(2) 2_655
C3 C4 1.479(3) .
C4 C5 1.391(2) 2_655
C4 C5 1.391(2) .
C5 C6 1.371(2) .
C5 H5 0.949(17) .
C6 N1 1.342(2) .
C6 H6 0.94(2) .
N1 C6 1.342(2) 2_655
N1 C7 1.484(3) .
C7 H7A 0.9600 .
C7 H7B 0.9600 .
C7 H7C 0.9600 .
C8 C13 1.393(3) .
C8 C9 1.393(2) .
C9 C10 1.375(3) .
C9 H9 0.96(2) .
C10 C11 1.372(3) .
C10 H10 0.93(2) .
C11 C12 1.366(3) .
C11 H11 0.93(2) .
C12 C13 1.383(3) .
C12 H12 0.99(3) .
C13 H13 0.96(2) .
B1 C26 1.653(2) .
B1 C20 1.654(3) .
B1 C14 1.655(2) .
B1 C32 1.656(2) .
C14 C19 1.389(2) .
C14 C15 1.391(2) .
C15 F15 1.3441(19) .
C15 C16 1.380(2) .
C16 F16 1.354(2) .
C16 C17 1.356(3) .
C17 F17 1.344(2) .
C17 C18 1.365(3) .
C18 F18 1.349(2) .
C18 C19 1.377(3) .
C19 F19 1.356(2) .
C20 C21 1.387(2) .
C20 C25 1.388(2) .
C21 F21 1.3554(18) .
C21 C22 1.372(3) .
C22 F22 1.339(2) .
C22 C23 1.366(3) .
C23 F23 1.336(2) .
C23 C24 1.365(3) .
C24 F24 1.346(2) .
C24 C25 1.380(3) .
C25 F25 1.353(2) .
C26 C27 1.373(3) .
C26 C31 1.391(3) .
C27 F27 1.361(2) .
C27 C28 1.383(3) .
C28 F28 1.349(3) .
C28 C29 1.370(4) .
C29 F29 1.343(2) .
C29 C30 1.363(4) .
C30 F30 1.345(3) .
C30 C31 1.368(3) .
C31 F31 1.356(2) .
C32 C33 1.379(2) .
C32 C37 1.392(2) .
C33 F33 1.351(2) .
C33 C34 1.383(2) .
C34 F34 1.350(2) .
C34 C35 1.354(3) .
C35 F35 1.346(2) .
C35 C36 1.367(3) .
C36 F36 1.339(2) .
C36 C37 1.385(2) .
C37 F37 1.344(2) .
